data_2011273
loop_
_publ_author_name
'Saltmarsh, Jennifer A.'
'Howell, Bob A.'
'Squattrito, Philip J.'

_publ_section_title
;<i>cis</i>-Bis(3,6-dihydro-2<i>H</i>-1,2-oxazine-<i>N</i>)diiodoplatinum(II)
 and
 <i>cis</i>-bis(3,4,5,6-tetrahydro-2<i>H</i>-1,2-oxazine-<i>N</i>)diiodoplatinum(II)
;
_journal_issue 8
_journal_name_full 'Acta Crystallographica Section C'
_journal_page_first e335
_journal_page_last e337
_journal_paper_doi 10.1107/S0108270100009707
_journal_volume 56
_journal_year 2000
_chemical_formula_iupac '[Pt (C4 H9 N O)2 I2]'
_chemical_formula_moiety 'C8 H18 I2 N2 O2 Pt'
_chemical_formula_sum 'C8 H18 I2 N2 O2 Pt'
_chemical_formula_weight 623.14
_space_group_IT_number 2
_symmetry_cell_setting triclinic
_symmetry_space_group_name_Hall '-P 1'
_symmetry_space_group_name_H-M 'P -1'
_cell_angle_alpha 91.10(4)
_cell_angle_beta 98.37(4)
_cell_angle_gamma 66.98(4)
_cell_formula_units_Z 2
_cell_length_a 9.379(5)
_cell_length_b 9.537(4)
_cell_length_c 8.950(4)
_cell_measurement_reflns_used 21
_cell_measurement_temperature 296
_cell_measurement_theta_max 16.1
_cell_measurement_theta_min 11.8
_cell_volume 728.3(6)
_computing_cell_refinement 'MSC/AFC Diffractometer Control Software'
_computing_data_collection
;MSC/AFC Diffractometer Control Software (Molecular Structure Corporation,
 1988)
;
_computing_data_reduction
;
TEXSAN (Molecular Structure Corporation, 1991)
;
_computing_publication_material TEXSAN
_computing_structure_refinement TEXSAN
_computing_structure_solution 'SIR (Burla et al., 1989) '
_diffrn_ambient_temperature 296
_diffrn_measurement_device 'Rigaku AFC-6S'
_diffrn_measurement_method \w-2\q
_diffrn_radiation_monochromator graphite
_diffrn_radiation_source 'X-ray tube'
_diffrn_radiation_type MoK\a
_diffrn_radiation_wavelength .7107
_diffrn_reflns_av_R_equivalents .079
_diffrn_reflns_limit_h_max 11
_diffrn_reflns_limit_h_min 0
_diffrn_reflns_limit_k_max 11
_diffrn_reflns_limit_k_min -11
_diffrn_reflns_limit_l_max 11
_diffrn_reflns_limit_l_min -11
_diffrn_reflns_number 2734
_diffrn_reflns_theta_max 25.00
_diffrn_standards_decay_% 7.0
_diffrn_standards_interval_count 150
_diffrn_standards_number 3
_exptl_absorpt_coefficient_mu 13.9
_exptl_absorpt_correction_T_max .124
_exptl_absorpt_correction_T_min .076
_exptl_absorpt_correction_type '\y scan'
_exptl_absorpt_process_details '(North et al., 1968)'
_exptl_crystal_colour orange
_exptl_crystal_density_diffrn 2.841
_exptl_crystal_density_method 'not measured'
_exptl_crystal_description slab
_exptl_crystal_F_000 560
_exptl_crystal_size_max .30
_exptl_crystal_size_mid .15
_exptl_crystal_size_min .15
_refine_diff_density_max 2.35
_refine_diff_density_min -3.17
_refine_ls_extinction_method none
_refine_ls_goodness_of_fit_ref 2.70
_refine_ls_hydrogen_treatment noref
_refine_ls_matrix_type full
_refine_ls_number_constraints 0
_refine_ls_number_parameters 136
_refine_ls_number_reflns 1673
_refine_ls_number_restraints 0
_refine_ls_R_factor_gt .052
_refine_ls_shift/su_max .004
_refine_ls_structure_factor_coef F
_refine_ls_weighting_details 'w = 4F~o~^2^/\s^2^(F~o~^2^)'
_refine_ls_weighting_scheme sigma
_refine_ls_wR_factor_ref .058
_reflns_number_gt 1673
_reflns_number_total 2561
_reflns_threshold_expression I>3\s(I)
_cod_data_source_file qa0357.cif
_cod_data_source_block II
_cod_depositor_comments
;
The following automatic conversions were performed:

'_atom_site_thermal_displace_type' tag value 'Uij' was replaced with
'Uani' value 33 times.

Automatic conversion script
Id: cif_fix_values 1646 2011-03-28 12:23:43Z adriana 
;
_cod_original_cell_volume 728.3(7)
_cod_original_sg_symbol_H-M 'P -1       '
_cod_database_code 2011273

loop_
_symmetry_equiv_pos_as_xyz
'  +x,  +y,  +z'
'  -x,  -y,  -z'

loop_
_atom_site_aniso_label
_atom_site_aniso_U_11
_atom_site_aniso_U_22
_atom_site_aniso_U_33
_atom_site_aniso_U_12
_atom_site_aniso_U_13
_atom_site_aniso_U_23
Pt .0274(6) .0320(6) .0353(6) -.0089(5) -.0013(4) .0023(4)
I1 .0550(10) .0440(10) .0470(10) -.0090(10) .0029(10) .0109(9)
I2 .0400(10) .0600(10) .0440(10) -.0170(10) .0033(9) -.0102(10)
O1 .040(10) .040(10) .050(10) -.017(9) -.008(9) .012(9)
O2 .050(10) .050(10) .040(10) -.012(10) -.005(9) .005(9)
N1 .020(10) .040(10) .050(10) -.010(10) -.009(10) .010(10)
N2 .020(10) .06(2) .040(10) -.030(10) .004(9) -.010(10)
C1 .04(2) .07(2) .05(2) -.01(2) .000(10) .01(2)
C2 .06(2) .04(2) .08(2) .00(2) .02(2) .04(2)
C3 .06(2) .06(2) .05(2) -.02(2) .01(2) -.01(2)
C4 .10(3) .02(2) .06(2) -.03(2) -.03(2) .010(10)
C5 .04(2) .09(3) .05(2) -.04(2) -.010(10) .02(2)
C6 .04(2) .09(3) .04(2) .00(2) .010(10) -.01(2)
C7 .05(2) .05(2) .06(2) -.01(2) .02(2) -.02(2)
C8 .05(2) .03(2) .07(2) -.010(10) .01(2) .000(10)

loop_
_atom_site_label
_atom_site_fract_x
_atom_site_fract_y
_atom_site_fract_z
_atom_site_U_iso_or_equiv
_atom_site_thermal_displace_type
_atom_site_calc_flag
_atom_site_calc_attached_atom
Pt .71410(10) .46800(10) .52360(10) .0330(3) Uani ? ?
I1 .8218(2) .2057(2) .6657(2) .0520(6) Uani ? ?
I2 .6089(2) .6056(2) .7630(2) .0490(6) Uani ? ?
O1 .608(2) .668(2) .253(2) .043(5) Uani ? ?
O2 .924(2) .420(2) .310(2) .048(6) Uani ? ?
N1 .638(2) .677(2) .416(2) .040(6) Uani ? ?
N2 .795(2) .380(2) .328(2) .036(7) Uani ? ?
C1 .538(3) .816(4) .179(3) .058(10) Uani ? ?
C2 .649(4) .898(3) .203(3) .070(10) Uani ? ?
C3 .691(3) .912(3) .376(3) .060(10) Uani ? ?
C4 .742(4) .757(3) .459(3) .070(10) Uani ? ?
C5 .947(3) .414(4) .153(3) .060(10) Uani ? ?
C6 .999(3) .249(4) .099(3) .070(10) Uani ? ?
C7 .875(3) .194(3) .128(3) .056(10) Uani ? ?
C8 .844(3) .218(3) .288(3) .052(9) Uani ? ?
H1 .5487 .7351 .4439 .0460 Uani ? ?
H2 .7197 .4300 .2541 .0439 Uani ? ?
H3 .5087 .8083 .0731 .0684 Uani ? ?
H4 .4450 .8775 .2199 .0684 Uani ? ?
H5 .7467 .8372 .1621 .0745 Uani ? ?
H6 .6077 .9951 .1493 .0745 Uani ? ?
H7 .7705 .9544 .3978 .0656 Uani ? ?
H8 .5987 .9841 .4139 .0656 Uani ? ?
H9 .7565 .7681 .5662 .0747 Uani ? ?
H10 .8466 .6929 .4343 .0747 Uani ? ?
H11 .8486 .4771 .0897 .0644 Uani ? ?
H12 1.0212 .4571 .1391 .0644 Uani ? ?
H13 1.0130 .2454 -.0061 .0731 Uani ? ?
H14 1.0996 .1875 .1560 .0731 Uani ? ?
H15 .7800 .2494 .0589 .0639 Uani ? ?
H16 .9071 .0879 .1046 .0639 Uani ? ?
H17 .9370 .1594 .3573 .0582 Uani ? ?
H18 .7636 .1828 .3065 .0582 Uani ? ?

loop_
_atom_type_symbol
_atom_type_scat_dispersion_real
_atom_type_scat_dispersion_imag
_atom_type_scat_source
Pt -2.352 8.388 'International Tables'
I -.726 1.812 'International Tables'
O .008 .006 'International Tables'
N .004 .003 'International Tables'
C .002 .002 'International Tables'
H .000 .000 'International Tables'

loop_
_geom_angle_atom_site_label_1
_geom_angle_atom_site_label_2
_geom_angle_atom_site_label_3
_geom_angle
_geom_angle_publ_flag
I1 Pt I2 91.11(8) yes
I1 Pt N1 177.4(5) yes
I1 Pt N2 94.2(6) yes
I2 Pt N1 88.5(6) yes
I2 Pt N2 174.4(6) yes
N1 Pt N2 86.1(8) yes
N1 O1 C1 111.0(10) yes
N2 O2 C5 110.0(10) yes
Pt N1 O1 111.0(10) no
Pt N1 C4 113.0(10) no
O1 N1 C4 111.0(10) yes
Pt N2 O2 108.0(10) no
Pt N2 C8 125.0(10) no
O2 N2 C8 105.0(10) yes
O1 C1 C2 111(2) no
C1 C2 C3 108(2) no
C2 C3 C4 109(2) no
N1 C4 C3 114(2) no
O2 C5 C6 111(2) no
C5 C6 C7 106(2) no
C6 C7 C8 110(2) no
N2 C8 C7 112(2) no
Pt N1 H1 108 no
O1 N1 H1 107 no
C4 N1 H1 105 no
Pt N2 H2 106 no
O2 N2 H2 106 no
C8 N2 H2 105 no
O1 C1 H3 111 no
O1 C1 H4 110 no
C2 C1 H3 110 no
C2 C1 H4 108 no
H3 C1 H4 108 no
C1 C2 H5 110 no
C1 C2 H6 113 no
C3 C2 H5 109 no
C3 C2 H6 112 no
H5 C2 H6 105 no
C2 C3 H7 112 no
C2 C3 H8 109 no
C4 C3 H7 111 no
C4 C3 H8 109 no
H7 C3 H8 106 no
N1 C4 H9 111 no
N1 C4 H10 108 no
C3 C4 H9 110 no
C3 C4 H10 107 no
H9 C4 H10 106 no
O2 C5 H11 110 no
O2 C5 H12 111 no
C6 C5 H11 108 no
C6 C5 H12 111 no
H11 C5 H12 106 no
C5 C6 H13 111 no
C5 C6 H14 109 no
C7 C6 H13 113 no
C7 C6 H14 111 no
H13 C6 H14 107 no
C6 C7 H15 109 no
C6 C7 H16 109 no
C8 C7 H15 110 no
C8 C7 H16 111 no
H15 C7 H16 107 no
N2 C8 H17 108 no
N2 C8 H18 109 no
C7 C8 H17 111 no
C7 C8 H18 111 no
H17 C8 H18 106 no

loop_
_geom_bond_atom_site_label_1
_geom_bond_atom_site_label_2
_geom_bond_site_symmetry_1
_geom_bond_site_symmetry_2
_geom_bond_distance
_geom_bond_publ_flag
Pt I1 ? ? 2.583(3) yes
Pt I2 ? ? 2.604(2) yes
Pt N1 ? ? 2.05(2) yes
Pt N2 ? ? 2.05(2) yes
O1 N1 ? ? 1.45(2) yes
O1 C1 ? ? 1.43(3) yes
O2 N2 ? ? 1.43(2) yes
O2 C5 ? ? 1.44(3) yes
N1 C4 ? ? 1.47(3) yes
N2 C8 ? ? 1.48(3) yes
C1 C2 ? ? 1.52(4) yes
C2 C3 ? ? 1.56(4) yes
C3 C4 ? ? 1.53(4) yes
C5 C6 ? ? 1.55(4) yes
C6 C7 ? ? 1.50(4) yes
C7 C8 ? ? 1.50(3) yes
N1 H1 ? ? .87 no
N2 H2 ? ? .88 no
C1 H3 ? ? .96 no
C1 H4 ? ? .96 no
C2 H5 ? ? .99 no
C2 H6 ? ? .96 no
C3 H7 ? ? .97 no
C3 H8 ? ? .97 no
C4 H9 ? ? .96 no
C4 H10 ? ? .98 no
C5 H11 ? ? .98 no
C5 H12 ? ? .96 no
C6 H13 ? ? .97 no
C6 H14 ? ? .96 no
C7 H15 ? ? .97 no
C7 H16 ? ? .97 no
C8 H17 ? ? .96 no
C8 H18 ? ? .98 no
